data_7107040
loop_
_publ_author_name
'James W. Walton'
'Lorenzo Di Bari'
'David Parker'
'Gennaro Pescitelli'
'Horst Puschmann'
'Dmitry S. Yufit'

_publ_section_title
;
 Structure, resolution and chirooptical analysis of stable lanthanide
 complexes of a pyridylmethylphosphinate triazacyclonane ligand
;
_journal_name_full Chem.Commun.
_journal_page_first 12289
_journal_paper_doi 10.1039/c1cc14904k
_journal_volume 47
_journal_year 2011
_chemical_formula_moiety 'C42 H42 N6 O6 P3 Sm'
_chemical_formula_sum 'C42 H42 N6 O6 P3 Sm'
_chemical_formula_weight 970.08
_chemical_name_systematic
;
?
;
_space_group_crystal_system monoclinic
_space_group_IT_number 14
_space_group_name_Hall '-P 2yn'
_space_group_name_H-M_alt 'P 1 21/n 1'
_symmetry_space_group_name_Hall '-P 2yn'
_symmetry_space_group_name_H-M 'P 1 21/n 1'
_atom_sites_solution_hydrogens geom
_atom_sites_solution_primary direct
_atom_sites_solution_secondary difmap
_audit_creation_date 2011-07-08
_audit_creation_method
;
Olex2 1.1-beta
(compiled 2011.02.15 svn.r1672, GUI svn.r3494)
;
_cell_angle_alpha 90.00
_cell_angle_beta 112.336(10)
_cell_angle_gamma 90.00
_cell_formula_units_Z 4
_cell_length_a 15.0707(4)
_cell_length_b 22.5655(5)
_cell_length_c 15.9329(4)
_cell_measurement_reflns_used 9804
_cell_measurement_temperature 120
_cell_measurement_theta_max 28.07
_cell_measurement_theta_min 2.27
_cell_volume 5011.9(4)
_computing_cell_refinement 'SAINT v6.45A (Bruker, 2003)'
_computing_data_collection 'SMART v5.625 (Bruker, 2001)'
_computing_data_reduction 'SAINT v6.45A (Bruker, 2003)'
_computing_molecular_graphics
;
O. V. Dolomanov, L. J. Bourhis, R. J. Gildea, J. A. K. Howard and H. Puschmann,
OLEX2: a complete structure solution, refinement and analysis program.
J. Appl. Cryst. (2009). 42, 339-341.
;
_computing_publication_material
;
O. V. Dolomanov, L. J. Bourhis, R. J. Gildea, J. A. K. Howard and H. Puschmann,
OLEX2: a complete structure solution, refinement and analysis program.
J. Appl. Cryst. (2009). 42, 339-341.
;
_computing_structure_refinement 'SHELXL-97 (Sheldrick, 1997)'
_computing_structure_solution 'A short history of SHELX (Sheldrick, 2007)/Bruker'
_diffrn_ambient_temperature 120
_diffrn_detector 'CCD area detector'
_diffrn_detector_area_resol_mean 5.6
_diffrn_detector_type 'Bruker SMART CCD 6000 area detector'
_diffrn_measured_fraction_theta_full 0.998
_diffrn_measured_fraction_theta_max 0.998
_diffrn_measurement_device 'three-circle diffractometer'
_diffrn_measurement_device_type 'Bruker SMART CCD 6000 area detector'
_diffrn_measurement_method '\w scans'
_diffrn_radiation_monochromator graphite
_diffrn_radiation_probe x-ray
_diffrn_radiation_type MoK\a
_diffrn_radiation_wavelength 0.71073
_diffrn_radiation_xray_symbol K-L~3~
_diffrn_reflns_av_R_equivalents 0.0635
_diffrn_reflns_av_unetI/netI 0.0583
_diffrn_reflns_limit_h_max 20
_diffrn_reflns_limit_h_min -20
_diffrn_reflns_limit_k_max 30
_diffrn_reflns_limit_k_min -30
_diffrn_reflns_limit_l_max 21
_diffrn_reflns_limit_l_min -21
_diffrn_reflns_number 54782
_diffrn_reflns_theta_full 29.00
_diffrn_reflns_theta_max 29.00
_diffrn_reflns_theta_min 1.58
_diffrn_source 'sealed X-ray tube'
_diffrn_source_current 40.0
_diffrn_source_power 2.0
_diffrn_source_target Mo
_diffrn_source_voltage 50.0
_exptl_absorpt_coefficient_mu 1.313
_exptl_absorpt_correction_T_max 0.8621
_exptl_absorpt_correction_T_min 0.2803
_exptl_absorpt_correction_type multi-scan
_exptl_absorpt_process_details
;
SADABS-2006/1 (Bruker,2006) was used for absorption correction.
R(int) was 0.0521 before and 0.0410 after correction.
The Ratio of minimum to maximum transmission is 0.325136295093.
The \l/2 correction factor is 0.0015
;
_exptl_crystal_colour less
_exptl_crystal_colour_lustre clear
_exptl_crystal_colour_modifier light
_exptl_crystal_colour_primary colourless
_exptl_crystal_density_diffrn 1.286
_exptl_crystal_density_method 'not measured'
_exptl_crystal_description prism
_exptl_crystal_F_000 1964
_exptl_crystal_size_max 0.18
_exptl_crystal_size_mid 0.16
_exptl_crystal_size_min 0.07
_refine_diff_density_max 2.550
_refine_diff_density_min -1.213
_refine_diff_density_rms 0.114
_refine_ls_extinction_method none
_refine_ls_goodness_of_fit_ref 1.017
_refine_ls_hydrogen_treatment constr
_refine_ls_matrix_type full
_refine_ls_number_parameters 492
_refine_ls_number_reflns 13297
_refine_ls_number_restraints 0
_refine_ls_restrained_S_all 1.017
_refine_ls_R_factor_all 0.0619
_refine_ls_R_factor_gt 0.0398
_refine_ls_shift/su_max 0.004
_refine_ls_shift/su_mean 0.000
_refine_ls_structure_factor_coef Fsqd
_refine_ls_weighting_details 'calc w=1/[\s^2^(Fo^2^)+(0.0400P)^2^+2.4000P] where P=(Fo^2^+2Fc^2^)/3'
_refine_ls_weighting_scheme calc
_refine_ls_wR_factor_gt 0.0886
_refine_ls_wR_factor_ref 0.0965
_reflns_number_gt 9473
_reflns_number_total 13297
_reflns_threshold_expression >2sigma(I)
_cod_data_source_file c1cc14904k.txt
_cod_data_source_block SmL3_11srv130b
_cod_original_cell_volume 5011.9(2)
_cod_database_code 7107040

loop_
_space_group_symop_id
_space_group_symop_operation_xyz
1 'x, y, z'
2 '-x+1/2, y+1/2, -z+1/2'
3 '-x, -y, -z'
4 'x-1/2, -y-1/2, z-1/2'

loop_
_atom_site_label
_atom_site_type_symbol
_atom_site_fract_x
_atom_site_fract_y
_atom_site_fract_z
_atom_site_U_iso_or_equiv
_atom_site_adp_type
_atom_site_occupancy
_atom_site_symmetry_multiplicity
_atom_site_calc_flag
_atom_site_refinement_flags
_atom_site_disorder_assembly
_atom_site_disorder_group
Sm1 Sm 0.927108(11) 0.675977(7) 0.676934(10) 0.01826(5) Uani 1 1 d . A .
P1 P 0.82417(6) 0.64444(4) 0.44024(5) 0.02122(17) Uani 1 1 d . . .
P2 P 0.91890(6) 0.52831(4) 0.75157(5) 0.02213(17) Uani 1 1 d . . .
P3 P 0.71908(6) 0.72288(5) 0.71037(6) 0.0309(2) Uani 1 1 d . . .
O1 O 0.82055(15) 0.67400(9) 0.52399(14) 0.0214(4) Uani 1 1 d . . .
O2 O 0.80597(17) 0.68146(10) 0.35716(15) 0.0283(5) Uani 1 1 d . . .
O3 O 0.91410(15) 0.57231(9) 0.67850(14) 0.0220(5) Uani 1 1 d . A .
O4 O 0.99415(17) 0.48130(10) 0.77322(16) 0.0306(5) Uani 1 1 d . B .
O5 O 0.79092(17) 0.67587(11) 0.71251(16) 0.0316(5) Uani 1 1 d . A .
O6A O 0.7225(3) 0.7560(2) 0.7951(3) 0.0228(11) Uiso 0.50 1 d P A 1
O6B O 0.7203(4) 0.7335(3) 0.8034(4) 0.0330(13) Uiso 0.50 1 d P A 2
N1 N 1.11698(19) 0.66610(11) 0.73218(17) 0.0218(6) Uani 1 1 d . . .
N2 N 1.02483(19) 0.74159(11) 0.82643(17) 0.0220(6) Uani 1 1 d . A .
N3 N 1.01295(19) 0.77322(11) 0.64646(17) 0.0227(6) Uani 1 1 d . A .
N4 N 0.99815(18) 0.62211(11) 0.56679(16) 0.0194(5) Uani 1 1 d . . .
N5 N 0.95705(18) 0.63116(11) 0.84152(17) 0.0214(5) Uani 1 1 d . . .
N6 N 0.82578(19) 0.77526(12) 0.63177(18) 0.0257(6) Uani 1 1 d . . .
C1 C 1.1559(2) 0.66815(13) 0.8327(2) 0.0216(6) Uani 1 1 d . . .
H1A H 1.2253 0.6650 0.8552 0.026 Uiso 1 1 calc R . .
H1B H 1.1321 0.6342 0.8552 0.026 Uiso 1 1 calc R . .
C2 C 1.1291(2) 0.72462(14) 0.8702(2) 0.0246(7) Uani 1 1 d . . .
H2A H 1.1454 0.7196 0.9348 0.030 Uiso 1 1 calc R . .
H2B H 1.1677 0.7570 0.8624 0.030 Uiso 1 1 calc R . .
C3 C 1.0161(3) 0.80462(14) 0.7992(2) 0.0267(7) Uani 1 1 d . . .
H3A H 1.0527 0.8286 0.8514 0.032 Uiso 1 1 calc R . .
H3B H 0.9494 0.8165 0.7793 0.032 Uiso 1 1 calc R . .
C4 C 1.0518(2) 0.81627(14) 0.7235(2) 0.0258(7) Uani 1 1 d . . .
H4A H 1.0335 0.8561 0.7005 0.031 Uiso 1 1 calc R . .
H4B H 1.1213 0.8142 0.7481 0.031 Uiso 1 1 calc R . .
C5 C 1.0908(2) 0.75075(14) 0.6199(2) 0.0269(7) Uani 1 1 d . . .
H5A H 1.1241 0.7840 0.6068 0.032 Uiso 1 1 calc R . .
H5B H 1.0631 0.7273 0.5650 0.032 Uiso 1 1 calc R . .
C6 C 1.1634(2) 0.71243(14) 0.6949(2) 0.0255(7) Uani 1 1 d . . .
H6A H 1.2059 0.6931 0.6704 0.031 Uiso 1 1 calc R . .
H6B H 1.2022 0.7380 0.7440 0.031 Uiso 1 1 calc R . .
C7 C 1.1371(2) 0.60656(14) 0.7037(2) 0.0226(6) Uani 1 1 d . . .
H7A H 1.1179 0.5764 0.7367 0.027 Uiso 1 1 calc R . .
H7B H 1.2056 0.6025 0.7187 0.027 Uiso 1 1 calc R . .
C8 C 1.0847(2) 0.59707(13) 0.6037(2) 0.0209(6) Uani 1 1 d . . .
C9 C 1.1205(2) 0.56049(15) 0.5540(2) 0.0268(7) Uani 1 1 d . . .
H9 H 1.1805 0.5430 0.5815 0.032 Uiso 1 1 calc R . .
C10 C 1.0661(2) 0.55002(16) 0.4627(2) 0.0317(8) Uani 1 1 d . . .
H10 H 1.0892 0.5260 0.4282 0.038 Uiso 1 1 calc R . .
C11 C 0.9759(2) 0.57658(15) 0.4245(2) 0.0249(7) Uani 1 1 d . . .
H11 H 0.9378 0.5707 0.3636 0.030 Uiso 1 1 calc R . .
C12 C 0.9442(2) 0.61170(13) 0.4784(2) 0.0215(6) Uani 1 1 d . . .
C13 C 0.7430(2) 0.58183(14) 0.4112(2) 0.0248(7) Uani 1 1 d . . .
C14 C 0.7034(2) 0.56166(15) 0.3215(2) 0.0295(8) Uani 1 1 d . . .
H14 H 0.7179 0.5805 0.2763 0.035 Uiso 1 1 calc R . .
C15 C 0.6423(3) 0.51310(16) 0.3010(3) 0.0383(9) Uani 1 1 d . . .
H15 H 0.6152 0.4997 0.2414 0.046 Uiso 1 1 calc R . .
C16 C 0.6209(3) 0.48451(17) 0.3672(3) 0.0420(10) Uani 1 1 d . . .
H16 H 0.5800 0.4519 0.3522 0.050 Uiso 1 1 calc R . .
C17 C 0.6605(2) 0.50434(16) 0.4567(3) 0.0348(8) Uani 1 1 d . . .
H17 H 0.6461 0.4854 0.5017 0.042 Uiso 1 1 calc R . .
C18 C 0.7218(2) 0.55278(15) 0.4776(2) 0.0279(7) Uani 1 1 d . . .
H18 H 0.7491 0.5659 0.5373 0.034 Uiso 1 1 calc R . .
C19 C 0.9777(2) 0.73307(14) 0.8916(2) 0.0237(7) Uani 1 1 d . . .
H19A H 0.9156 0.7524 0.8683 0.028 Uiso 1 1 calc R B .
H19B H 1.0161 0.7520 0.9485 0.028 Uiso 1 1 calc R . .
C20 C 0.9644(2) 0.66911(14) 0.9091(2) 0.0216(6) Uani 1 1 d . B .
C21 C 0.9540(3) 0.65068(16) 0.9880(2) 0.0301(8) Uani 1 1 d . . .
H21 H 0.9593 0.6778 1.0336 0.036 Uiso 1 1 calc R B .
C22 C 0.9357(3) 0.59216(16) 0.9979(2) 0.0333(8) Uani 1 1 d . B .
H22 H 0.9291 0.5791 1.0506 0.040 Uiso 1 1 calc R . .
C23 C 0.9269(2) 0.55261(15) 0.9284(2) 0.0293(7) Uani 1 1 d . . .
H23 H 0.9144 0.5127 0.9336 0.035 Uiso 1 1 calc R B .
C24 C 0.9374(2) 0.57395(14) 0.8512(2) 0.0218(6) Uani 1 1 d . B .
C25A C 0.7965(3) 0.4982(2) 0.7323(4) 0.0223(19) Uiso 0.50 1 d PG B 1
C30A C 0.7278(4) 0.53268(17) 0.7478(4) 0.0305(16) Uiso 0.50 1 d PG B 1
H30 H 0.7419 0.5716 0.7678 0.037 Uiso 0.50 1 calc PR B 1
C29A C 0.6380(3) 0.5090(2) 0.7333(4) 0.0372(18) Uiso 0.50 1 d PG B 1
H29 H 0.5920 0.5321 0.7437 0.045 Uiso 0.50 1 calc PR B 1
C28A C 0.6169(3) 0.4509(2) 0.7034(4) 0.0289(17) Uiso 0.50 1 d PG B 1
H28 H 0.5569 0.4351 0.6937 0.035 Uiso 0.50 1 calc PR B 1
C27A C 0.6856(4) 0.41647(18) 0.6879(4) 0.0251(18) Uiso 0.50 1 d PG B 1
H27 H 0.6716 0.3776 0.6679 0.030 Uiso 0.50 1 calc PR B 1
C26A C 0.7754(4) 0.4401(2) 0.7024(5) 0.0272(19) Uiso 0.50 1 d PG B 1
H26 H 0.8214 0.4171 0.6920 0.033 Uiso 0.50 1 calc PR B 1
C25B C 0.8058(3) 0.4938(2) 0.7207(4) 0.0197(17) Uiso 0.50 1 d PG B 2
C26B C 0.7920(3) 0.4332(2) 0.7056(5) 0.0275(19) Uiso 0.50 1 d PG B 2
H26A H 0.8430 0.4091 0.7079 0.033 Uiso 0.50 1 calc PR B 2
C27B C 0.7020(4) 0.40852(17) 0.6870(5) 0.031(2) Uiso 0.50 1 d PG B 2
H27A H 0.6928 0.3680 0.6769 0.037 Uiso 0.50 1 calc PR B 2
C28B C 0.6258(3) 0.4444(2) 0.6835(4) 0.0296(17) Uiso 0.50 1 d PG B 2
H28A H 0.5655 0.4279 0.6711 0.036 Uiso 0.50 1 calc PR B 2
C29B C 0.6395(3) 0.5050(2) 0.6986(4) 0.0326(16) Uiso 0.50 1 d PG B 2
H29A H 0.5885 0.5291 0.6963 0.039 Uiso 0.50 1 calc PR B 2
C30B C 0.7295(3) 0.52969(17) 0.7172(4) 0.0278(15) Uiso 0.50 1 d PG B 2
H30A H 0.7387 0.5702 0.7273 0.033 Uiso 0.50 1 calc PR B 2
C31 C 0.9404(3) 0.80318(15) 0.5672(2) 0.0290(8) Uani 1 1 d . . .
H31A H 0.9230 0.7776 0.5144 0.035 Uiso 1 1 calc R A .
H31B H 0.9672 0.8394 0.5540 0.035 Uiso 1 1 calc R . .
C32 C 0.8526(3) 0.81744(14) 0.5866(2) 0.0286(8) Uani 1 1 d . A .
C33 C 0.8001(3) 0.86957(15) 0.5568(2) 0.0378(9) Uani 1 1 d . . .
H33 H 0.8194 0.8981 0.5252 0.045 Uiso 1 1 calc R A .
C34 C 0.7185(3) 0.87760(16) 0.5757(3) 0.0422(10) Uani 1 1 d . A .
H34 H 0.6829 0.9123 0.5577 0.051 Uiso 1 1 calc R . .
C35 C 0.6897(3) 0.83423(16) 0.6212(3) 0.0371(9) Uani 1 1 d . . .
H35 H 0.6343 0.8388 0.6331 0.045 Uiso 1 1 calc R A .
C36 C 0.7458(2) 0.78349(15) 0.6486(2) 0.0286(8) Uani 1 1 d . A .
C37 C 0.6014(2) 0.69601(16) 0.6425(2) 0.0280(7) Uani 1 1 d . A .
C38 C 0.5910(3) 0.65130(16) 0.5787(2) 0.0358(9) Uani 1 1 d . . .
H38 H 0.6448 0.6365 0.5707 0.043 Uiso 1 1 calc R A .
C39 C 0.5013(3) 0.62904(17) 0.5274(3) 0.0431(10) Uani 1 1 d . A .
H39 H 0.4950 0.5989 0.4858 0.052 Uiso 1 1 calc R . .
C40 C 0.4206(3) 0.65176(19) 0.5380(3) 0.0474(11) Uani 1 1 d . . .
H40 H 0.3602 0.6368 0.5034 0.057 Uiso 1 1 calc R A .
C41 C 0.4299(3) 0.69666(19) 0.6000(3) 0.0420(9) Uani 1 1 d . A .
H41 H 0.3757 0.7125 0.6061 0.050 Uiso 1 1 calc R . .
C42 C 0.5197(3) 0.71783(17) 0.6528(2) 0.0336(8) Uani 1 1 d . . .
H42 H 0.5258 0.7470 0.6958 0.040 Uiso 1 1 calc R A .

loop_
_atom_site_aniso_label
_atom_site_aniso_U_11
_atom_site_aniso_U_22
_atom_site_aniso_U_33
_atom_site_aniso_U_23
_atom_site_aniso_U_13
_atom_site_aniso_U_12
Sm1 0.01809(8) 0.01838(7) 0.01593(7) -0.00091(6) 0.00379(6) 0.00035(6)
P1 0.0188(4) 0.0246(4) 0.0171(4) -0.0008(3) 0.0033(3) 0.0031(3)
P2 0.0224(4) 0.0185(4) 0.0210(4) 0.0004(3) 0.0032(3) -0.0012(3)
P3 0.0223(4) 0.0478(6) 0.0201(4) -0.0038(4) 0.0055(4) 0.0082(4)
O1 0.0198(10) 0.0232(10) 0.0182(10) -0.0039(9) 0.0037(8) 0.0024(9)
O2 0.0261(12) 0.0353(13) 0.0203(11) 0.0059(10) 0.0053(9) 0.0087(10)
O3 0.0260(12) 0.0183(10) 0.0195(10) -0.0015(8) 0.0060(9) -0.0016(9)
O4 0.0317(13) 0.0233(12) 0.0312(13) -0.0029(10) 0.0057(11) 0.0036(10)
O5 0.0271(12) 0.0429(14) 0.0288(12) 0.0133(11) 0.0151(10) 0.0123(11)
N1 0.0209(13) 0.0240(14) 0.0171(12) -0.0038(10) 0.0033(10) -0.0024(10)
N2 0.0233(13) 0.0186(12) 0.0217(13) -0.0002(10) 0.0059(11) -0.0002(10)
N3 0.0268(14) 0.0204(13) 0.0196(13) -0.0016(10) 0.0071(11) -0.0040(11)
N4 0.0175(12) 0.0208(12) 0.0176(12) -0.0017(10) 0.0039(10) 0.0002(10)
N5 0.0193(13) 0.0229(13) 0.0183(12) 0.0027(10) 0.0030(10) 0.0003(10)
N6 0.0235(14) 0.0247(14) 0.0218(13) -0.0065(11) 0.0006(11) 0.0009(11)
C1 0.0180(14) 0.0268(16) 0.0173(14) -0.0018(12) 0.0036(12) -0.0017(12)
C2 0.0212(15) 0.0265(16) 0.0221(15) -0.0023(12) 0.0036(13) -0.0046(13)
C3 0.0287(17) 0.0203(15) 0.0251(16) -0.0105(12) 0.0034(14) -0.0043(13)
C4 0.0282(17) 0.0222(16) 0.0235(16) -0.0024(12) 0.0060(14) -0.0042(13)
C5 0.0285(17) 0.0246(16) 0.0266(17) -0.0009(13) 0.0095(14) -0.0056(14)
C6 0.0248(16) 0.0275(16) 0.0230(16) -0.0020(13) 0.0076(13) -0.0050(13)
C7 0.0200(15) 0.0236(15) 0.0207(15) -0.0016(12) 0.0038(12) 0.0021(12)
C8 0.0195(15) 0.0206(14) 0.0217(15) 0.0027(12) 0.0066(12) 0.0023(12)
C9 0.0219(16) 0.0290(17) 0.0275(17) 0.0001(13) 0.0070(14) 0.0050(13)
C10 0.0258(17) 0.040(2) 0.0270(17) -0.0110(15) 0.0073(14) 0.0040(15)
C11 0.0226(16) 0.0334(17) 0.0182(15) -0.0070(13) 0.0073(13) -0.0007(14)
C12 0.0219(15) 0.0208(15) 0.0189(14) -0.0003(11) 0.0044(12) 0.0004(12)
C13 0.0177(15) 0.0256(16) 0.0236(16) -0.0033(12) -0.0005(13) 0.0043(12)
C14 0.0245(17) 0.0318(18) 0.0238(16) -0.0050(13) -0.0004(14) 0.0058(14)
C15 0.0279(19) 0.035(2) 0.033(2) -0.0058(16) -0.0095(16) 0.0040(15)
C16 0.0227(18) 0.032(2) 0.056(3) -0.0044(18) -0.0014(17) 0.0010(15)
C17 0.0227(17) 0.0330(19) 0.046(2) 0.0014(16) 0.0098(16) 0.0029(15)
C18 0.0218(16) 0.0285(17) 0.0315(18) -0.0017(14) 0.0079(14) 0.0027(13)
C19 0.0252(16) 0.0252(16) 0.0197(15) -0.0031(12) 0.0074(13) 0.0004(13)
C20 0.0178(14) 0.0286(16) 0.0173(14) -0.0014(12) 0.0054(12) 0.0019(12)
C21 0.0322(19) 0.0350(18) 0.0203(16) -0.0031(14) 0.0070(14) -0.0025(15)
C22 0.041(2) 0.0367(19) 0.0226(16) 0.0043(14) 0.0123(16) -0.0028(16)
C23 0.0313(18) 0.0249(16) 0.0282(17) 0.0053(13) 0.0074(15) -0.0019(14)
C24 0.0188(15) 0.0216(15) 0.0193(14) 0.0034(12) 0.0007(12) 0.0012(12)
C31 0.039(2) 0.0216(15) 0.0191(15) 0.0017(12) 0.0034(14) -0.0024(14)
C32 0.0302(18) 0.0244(16) 0.0211(15) -0.0031(13) -0.0015(14) -0.0008(14)
C33 0.041(2) 0.0227(17) 0.0298(18) -0.0059(14) -0.0083(16) 0.0038(15)
C34 0.036(2) 0.0243(18) 0.046(2) -0.0113(16) -0.0074(18) 0.0098(16)
C35 0.0231(17) 0.037(2) 0.039(2) -0.0163(16) -0.0017(16) 0.0061(15)
C36 0.0230(16) 0.0289(17) 0.0237(16) -0.0111(13) -0.0027(13) 0.0041(14)
C37 0.0255(17) 0.0333(17) 0.0211(16) 0.0016(13) 0.0041(14) 0.0059(14)
C38 0.046(2) 0.0295(18) 0.0269(18) 0.0022(14) 0.0088(17) 0.0090(17)
C39 0.057(3) 0.032(2) 0.037(2) -0.0036(16) 0.013(2) -0.0069(19)
C40 0.049(3) 0.047(2) 0.041(2) -0.0037(19) 0.011(2) -0.021(2)
C41 0.030(2) 0.051(2) 0.044(2) -0.0026(19) 0.0128(18) -0.0052(18)
C42 0.0264(18) 0.039(2) 0.0325(19) -0.0073(15) 0.0079(15) -0.0010(15)

loop_
_atom_type_symbol
_atom_type_description
_atom_type_scat_dispersion_real
_atom_type_scat_dispersion_imag
_atom_type_scat_source
C C 0.0033 0.0016 'International Tables Vol C Tables 4.2.6.8 and 6.1.1.4'
H H 0.0000 0.0000 'International Tables Vol C Tables 4.2.6.8 and 6.1.1.4'
N N 0.0061 0.0033 'International Tables Vol C Tables 4.2.6.8 and 6.1.1.4'
O O 0.0106 0.0060 'International Tables Vol C Tables 4.2.6.8 and 6.1.1.4'
P P 0.1023 0.0942 'International Tables Vol C Tables 4.2.6.8 and 6.1.1.4'
Sm Sm -0.1638 3.4418 'International Tables Vol C Tables 4.2.6.8 and 6.1.1.4'

loop_
_geom_angle_atom_site_label_1
_geom_angle_atom_site_label_2
_geom_angle_atom_site_label_3
_geom_angle
O1 Sm1 N1 124.39(8)
O1 Sm1 N2 147.95(7)
O1 Sm1 N3 90.82(8)
O1 Sm1 N4 66.26(7)
O1 Sm1 N5 143.06(8)
O1 Sm1 N6 68.86(7)
O3 Sm1 O1 88.01(7)
O3 Sm1 N1 89.81(8)
O3 Sm1 N2 123.62(7)
O3 Sm1 N3 149.81(8)
O3 Sm1 N4 67.02(8)
O3 Sm1 N5 66.30(7)
O3 Sm1 N6 143.38(8)
O5 Sm1 O1 86.23(8)
O5 Sm1 O3 84.92(8)
O5 Sm1 N1 148.78(8)
O5 Sm1 N2 91.23(9)
O5 Sm1 N3 125.12(8)
O5 Sm1 N4 140.39(8)
O5 Sm1 N5 66.30(8)
O5 Sm1 N6 66.23(9)
N1 Sm1 N2 66.38(8)
N1 Sm1 N3 66.24(8)
N1 Sm1 N4 62.00(8)
N1 Sm1 N5 83.40(8)
N3 Sm1 N2 64.83(8)
N3 Sm1 N5 124.84(8)
N4 Sm1 N2 127.27(8)
N4 Sm1 N3 84.95(8)
N4 Sm1 N5 120.67(8)
N5 Sm1 N2 60.95(8)
N6 Sm1 N1 126.56(8)
N6 Sm1 N2 80.89(8)
N6 Sm1 N3 61.81(9)
N6 Sm1 N4 122.65(8)
N6 Sm1 N5 116.68(8)
O1 P1 C12 104.34(13)
O1 P1 C13 108.81(15)
O2 P1 O1 118.53(13)
O2 P1 C12 110.11(14)
O2 P1 C13 109.28(14)
C13 P1 C12 104.85(14)
O3 P2 C24 104.27(13)
O3 P2 C25A 110.8(2)
O3 P2 C25B 108.5(2)
O4 P2 O3 117.02(14)
O4 P2 C24 110.40(14)
O4 P2 C25A 113.2(2)
O4 P2 C25B 108.6(2)
C24 P2 C25A 99.3(2)
C25B P2 C24 107.7(2)
C25B P2 C25A 8.4(3)
O5 P3 O6A 122.8(2)
O5 P3 C36 103.71(15)
O5 P3 C37 108.22(16)
O6A P3 C36 99.8(2)
O6A P3 C37 113.0(2)
O6B P3 O5 110.7(2)
O6B P3 O6A 20.1(2)
O6B P3 C36 119.6(3)
O6B P3 C37 106.7(3)
C37 P3 C36 107.45(15)
P1 O1 Sm1 133.07(12)
P2 O3 Sm1 133.08(12)
P3 O5 Sm1 133.33(14)
C1 N1 Sm1 106.78(19)
C1 N1 C6 110.7(2)
C1 N1 C7 108.4(2)
C6 N1 Sm1 114.50(18)
C7 N1 Sm1 107.06(17)
C7 N1 C6 109.2(3)
C2 N2 Sm1 112.94(18)
C3 N2 Sm1 108.02(17)
C3 N2 C2 109.9(2)
C19 N2 Sm1 107.50(18)
C19 N2 C2 109.7(2)
C19 N2 C3 108.6(2)
C4 N3 Sm1 116.55(19)
C5 N3 Sm1 105.11(18)
C5 N3 C4 110.5(3)
C5 N3 C31 108.7(3)
C31 N3 Sm1 106.07(19)
C31 N3 C4 109.5(2)
C8 N4 Sm1 118.12(19)
C8 N4 C12 119.0(3)
C12 N4 Sm1 122.1(2)
C20 N5 Sm1 118.3(2)
C24 N5 Sm1 120.7(2)
C24 N5 C20 118.2(3)
C32 N6 Sm1 118.9(2)
C36 N6 Sm1 122.0(2)
C36 N6 C32 119.0(3)
N1 C1 H1A 108.9
N1 C1 H1B 108.9
N1 C1 C2 113.2(2)
H1A C1 H1B 107.8
C2 C1 H1A 108.9
C2 C1 H1B 108.9
N2 C2 C1 114.6(2)
N2 C2 H2A 108.6
N2 C2 H2B 108.6
C1 C2 H2A 108.6
C1 C2 H2B 108.6
H2A C2 H2B 107.6
N2 C3 H3A 109.1
N2 C3 H3B 109.1
N2 C3 C4 112.4(3)
H3A C3 H3B 107.9
C4 C3 H3A 109.1
C4 C3 H3B 109.1
N3 C4 C3 113.1(3)
N3 C4 H4A 109.0
N3 C4 H4B 109.0
C3 C4 H4A 109.0
C3 C4 H4B 109.0
H4A C4 H4B 107.8
N3 C5 H5A 109.2
N3 C5 H5B 109.2
N3 C5 C6 112.2(3)
H5A C5 H5B 107.9
C6 C5 H5A 109.2
C6 C5 H5B 109.2
N1 C6 C5 113.4(3)
N1 C6 H6A 108.9
N1 C6 H6B 108.9
C5 C6 H6A 108.9
C5 C6 H6B 108.9
H6A C6 H6B 107.7
N1 C7 H7A 109.3
N1 C7 H7B 109.3
N1 C7 C8 111.5(2)
H7A C7 H7B 108.0
C8 C7 H7A 109.3
C8 C7 H7B 109.3
N4 C8 C7 116.1(3)
N4 C8 C9 121.7(3)
C9 C8 C7 122.0(3)
C8 C9 H9 120.1
C8 C9 C10 119.7(3)
C10 C9 H9 120.1
C9 C10 H10 120.9
C9 C10 C11 118.2(3)
C11 C10 H10 120.9
C10 C11 H11 120.5
C12 C11 C10 119.0(3)
C12 C11 H11 120.5
N4 C12 P1 113.7(2)
N4 C12 C11 122.3(3)
C11 C12 P1 123.9(2)
C14 C13 P1 119.9(3)
C18 C13 P1 120.4(2)
C18 C13 C14 119.7(3)
C13 C14 H14 120.5
C15 C14 C13 119.0(4)
C15 C14 H14 120.5
C14 C15 H15 119.4
C16 C15 C14 121.2(3)
C16 C15 H15 119.4
C15 C16 H16 120.0
C15 C16 C17 120.0(4)
C17 C16 H16 120.0
C16 C17 H17 120.5
C18 C17 C16 119.1(4)
C18 C17 H17 120.5
C13 C18 C17 121.1(3)
C13 C18 H18 119.4
C17 C18 H18 119.4
N2 C19 H19A 109.0
N2 C19 H19B 109.0
N2 C19 C20 113.0(3)
H19A C19 H19B 107.8
C20 C19 H19A 109.0
C20 C19 H19B 109.0
N5 C20 C19 116.1(3)
N5 C20 C21 122.0(3)
C21 C20 C19 121.8(3)
C20 C21 H21 120.3
C22 C21 C20 119.4(3)
C22 C21 H21 120.3
C21 C22 H22 120.4
C21 C22 C23 119.3(3)
C23 C22 H22 120.4
C22 C23 H23 120.8
C24 C23 C22 118.5(3)
C24 C23 H23 120.8
N5 C24 P2 114.2(2)
N5 C24 C23 122.6(3)
C23 C24 P2 123.1(2)
C30A C25A P2 121.4(3)
C30A C25A C26A 120.0
C26A C25A P2 118.6(3)
C25A C30A H30 120.0
C29A C30A C25A 120.0
C29A C30A H30 120.0
C30A C29A H29 120.0
C30A C29A C28A 120.0
C28A C29A H29 120.0
C29A C28A H28 120.0
C27A C28A C29A 120.0
C27A C28A H28 120.0
C28A C27A H27 120.0
C28A C27A C26A 120.0
C26A C27A H27 120.0
C25A C26A H26 120.0
C27A C26A C25A 120.0
C27A C26A H26 120.0
C26B C25B P2 123.2(3)
C26B C25B C30B 120.0
C30B C25B P2 116.7(3)
C25B C26B H26A 120.0
C25B C26B C27B 120.0
C27B C26B H26A 120.0
C26B C27B H27A 120.0
C26B C27B C28B 120.0
C28B C27B H27A 120.0
C27B C28B H28A 120.0
C29B C28B C27B 120.0
C29B C28B H28A 120.0
C28B C29B H29A 120.0
C30B C29B C28B 120.0
C30B C29B H29A 120.0
C25B C30B H30A 120.0
C29B C30B C25B 120.0
C29B C30B H30A 120.0
N3 C31 H31A 109.6
N3 C31 H31B 109.6
N3 C31 C32 110.2(3)
H31A C31 H31B 108.1
C32 C31 H31A 109.6
C32 C31 H31B 109.6
N6 C32 C31 115.2(3)
N6 C32 C33 122.1(4)
C33 C32 C31 122.7(3)
C32 C33 H33 120.9
C34 C33 C32 118.2(4)
C34 C33 H33 120.9
C33 C34 H34 119.9
C35 C34 C33 120.2(3)
C35 C34 H34 119.9
C34 C35 H35 120.9
C34 C35 C36 118.2(4)
C36 C35 H35 120.9
N6 C36 P3 113.9(2)
N6 C36 C35 122.4(4)
C35 C36 P3 123.8(3)
C38 C37 P3 119.5(3)
C42 C37 P3 121.7(3)
C42 C37 C38 118.8(3)
C37 C38 H38 119.8
C39 C38 C37 120.4(4)
C39 C38 H38 119.8
C38 C39 H39 120.0
C38 C39 C40 120.0(4)
C40 C39 H39 120.0
C39 C40 H40 120.0
C41 C40 C39 120.1(4)
C41 C40 H40 120.0
C40 C41 H41 120.0
C42 C41 C40 119.9(4)
C42 C41 H41 120.0
C37 C42 H42 119.6
C41 C42 C37 120.8(4)
C41 C42 H42 119.6

loop_
_geom_bond_atom_site_label_1
_geom_bond_atom_site_label_2
_geom_bond_distance
Sm1 O1 2.355(2)
Sm1 O3 2.348(2)
Sm1 O5 2.328(2)
Sm1 N1 2.664(3)
Sm1 N2 2.714(3)
Sm1 N3 2.684(3)
Sm1 N4 2.671(3)
Sm1 N5 2.684(3)
Sm1 N6 2.652(3)
P1 O1 1.511(2)
P1 O2 1.500(2)
P1 C12 1.831(3)
P1 C13 1.810(3)
P2 O3 1.511(2)
P2 O4 1.494(2)
P2 C24 1.823(3)
P2 C25A 1.878(4)
P2 C25B 1.766(4)
P3 O5 1.507(2)
P3 O6A 1.526(5)
P3 O6B 1.495(6)
P3 C36 1.817(4)
P3 C37 1.796(4)
N1 C1 1.483(4)
N1 C6 1.501(4)
N1 C7 1.486(4)
N2 C2 1.507(4)
N2 C3 1.478(4)
N2 C19 1.476(4)
N3 C4 1.499(4)
N3 C5 1.480(4)
N3 C31 1.482(4)
N4 C8 1.336(4)
N4 C12 1.353(4)
N5 C20 1.347(4)
N5 C24 1.346(4)
N6 C32 1.345(4)
N6 C36 1.344(4)
C1 H1A 0.9700
C1 H1B 0.9700
C1 C2 1.525(4)
C2 H2A 0.9700
C2 H2B 0.9700
C3 H3A 0.9700
C3 H3B 0.9700
C3 C4 1.519(5)
C4 H4A 0.9700
C4 H4B 0.9700
C5 H5A 0.9700
C5 H5B 0.9700
C5 C6 1.542(4)
C6 H6A 0.9700
C6 H6B 0.9700
C7 H7A 0.9700
C7 H7B 0.9700
C7 C8 1.500(4)
C8 C9 1.388(5)
C9 H9 0.9300
C9 C10 1.391(5)
C10 H10 0.9300
C10 C11 1.396(5)
C11 H11 0.9300
C11 C12 1.381(4)
C13 C14 1.400(4)
C13 C18 1.381(5)
C14 H14 0.9300
C14 C15 1.389(5)
C15 H15 0.9300
C15 C16 1.375(6)
C16 H16 0.9300
C16 C17 1.394(6)
C17 H17 0.9300
C17 C18 1.387(5)
C18 H18 0.9300
C19 H19A 0.9700
C19 H19B 0.9700
C19 C20 1.498(4)
C20 C21 1.388(5)
C21 H21 0.9300
C21 C22 1.371(5)
C22 H22 0.9300
C22 C23 1.389(5)
C23 H23 0.9300
C23 C24 1.385(5)
C25A C30A 1.3900
C25A C26A 1.3900
C30A H30 0.9300
C30A C29A 1.3900
C29A H29 0.9300
C29A C28A 1.3900
C28A H28 0.9300
C28A C27A 1.3900
C27A H27 0.9300
C27A C26A 1.3900
C26A H26 0.9300
C25B C26B 1.3900
C25B C30B 1.3900
C26B H26A 0.9300
C26B C27B 1.3900
C27B H27A 0.9300
C27B C28B 1.3900
C28B H28A 0.9300
C28B C29B 1.3900
C29B H29A 0.9300
C29B C30B 1.3900
C30B H30A 0.9300
C31 H31A 0.9700
C31 H31B 0.9700
C31 C32 1.503(5)
C32 C33 1.396(5)
C33 H33 0.9300
C33 C34 1.385(6)
C34 H34 0.9300
C34 C35 1.383(6)
C35 H35 0.9300
C35 C36 1.392(5)
C37 C38 1.399(5)
C37 C42 1.392(5)
C38 H38 0.9300
C38 C39 1.381(6)
C39 H39 0.9300
C39 C40 1.389(6)
C40 H40 0.9300
C40 C41 1.385(6)
C41 H41 0.9300
C41 C42 1.379(5)
C42 H42 0.9300

loop_
_smtbx_masks_void_nr
_smtbx_masks_void_average_x
_smtbx_masks_void_average_y
_smtbx_masks_void_average_z
_smtbx_masks_void_volume
_smtbx_masks_void_count_electrons
1 0.000 0.000 0.000 10.5 0.0
2 -0.586 -0.096 -0.086 1635.3 372.4
3 0.500 0.500 0.500 10.5 0.0
